data_4083660
loop_
_publ_author_name
'Alhomaidan, Osamah'
'Hollink, Emily'
'Stephan, Douglas W.'

_publ_section_title
;
 Main Group Heterocycles from Lithiated Phosphinimines
;
_journal_issue 12
_journal_name_full Organometallics
_journal_page_first 3041
_journal_paper_doi 10.1021/om070154o
_journal_volume 26
_journal_year 2007
_chemical_formula_sum 'C21 H21 B F10 N P'
_chemical_formula_weight 519.17
_space_group_IT_number 14
_symmetry_cell_setting monoclinic
_symmetry_space_group_name_Hall '-P 2yn'
_symmetry_space_group_name_H-M 'P 1 21/n 1'
_atom_sites_solution_hydrogens geom
_atom_sites_solution_primary direct
_atom_sites_solution_secondary difmap
_audit_creation_method SHELXL-97
_cell_angle_alpha 90.00
_cell_angle_beta 99.463(2)
_cell_angle_gamma 90.00
_cell_formula_units_Z 8
_cell_length_a 9.4554(18)
_cell_length_b 24.569(5)
_cell_length_c 20.408(4)
_cell_measurement_temperature 298(2)
_cell_measurement_theta_max 25.0
_cell_measurement_theta_min 2.0
_cell_volume 4676.5(16)
_computing_structure_refinement 'SHELXL-97 (Sheldrick, 1997)'
_computing_structure_solution 'SHELXS-97 (Sheldrick, 1990)'
_diffrn_ambient_temperature 298(2)
_diffrn_measured_fraction_theta_full 0.999
_diffrn_measured_fraction_theta_max 0.999
_diffrn_radiation_monochromator graphite
_diffrn_radiation_source 'fine-focus sealed tube'
_diffrn_radiation_type MoK\a
_diffrn_radiation_wavelength 0.71073
_diffrn_reflns_av_R_equivalents 0.1100
_diffrn_reflns_av_sigmaI/netI 0.0939
_diffrn_reflns_limit_h_max 11
_diffrn_reflns_limit_h_min -11
_diffrn_reflns_limit_k_max 29
_diffrn_reflns_limit_k_min -29
_diffrn_reflns_limit_l_max 24
_diffrn_reflns_limit_l_min -24
_diffrn_reflns_number 43972
_diffrn_reflns_theta_full 25.00
_diffrn_reflns_theta_max 25.00
_diffrn_reflns_theta_min 1.94
_exptl_absorpt_coefficient_mu 0.206
_exptl_absorpt_correction_T_max 1.000000
_exptl_absorpt_correction_T_min 0.708166
_exptl_absorpt_correction_type empirical
_exptl_crystal_density_diffrn 1.475
_exptl_crystal_density_method 'not measured'
_exptl_crystal_F_000 2112
_exptl_crystal_size_max 0.26
_exptl_crystal_size_mid 0.23
_exptl_crystal_size_min 0.21
_refine_diff_density_max 0.860
_refine_diff_density_min -0.345
_refine_diff_density_rms 0.095
_refine_ls_extinction_method none
_refine_ls_goodness_of_fit_ref 1.062
_refine_ls_hydrogen_treatment mixed
_refine_ls_matrix_type full
_refine_ls_number_parameters 613
_refine_ls_number_reflns 8224
_refine_ls_number_restraints 0
_refine_ls_restrained_S_all 1.062
_refine_ls_R_factor_all 0.1851
_refine_ls_R_factor_gt 0.0794
_refine_ls_shift/su_max 0.000
_refine_ls_shift/su_mean 0.000
_refine_ls_structure_factor_coef Fsqd
_refine_ls_weighting_details 'calc w=1/[\s^2^(Fo^2^)+(0.1196P)^2^+3.9095P] where P=(Fo^2^+2Fc^2^)/3'
_refine_ls_weighting_scheme calc
_refine_ls_wR_factor_gt 0.1857
_refine_ls_wR_factor_ref 0.2709
_reflns_number_gt 3473
_reflns_number_total 8224
_reflns_threshold_expression >2sigma(I)
_cod_data_source_file om070154o.cif
_cod_data_source_block '_[(C6F5)2BCH2Pt-Bu2NH]'
_cod_original_cell_volume 4676.5(15)
_cod_original_sg_symbol_H-M P2(1)/n
_cod_database_code 4083660

loop_
_symmetry_equiv_pos_as_xyz
'x, y, z'
'-x+1/2, y+1/2, -z+1/2'
'-x, -y, -z'
'x-1/2, -y-1/2, z-1/2'

loop_
_atom_site_label
_atom_site_type_symbol
_atom_site_fract_x
_atom_site_fract_y
_atom_site_fract_z
_atom_site_U_iso_or_equiv
_atom_site_adp_type
_atom_site_occupancy
_atom_site_symmetry_multiplicity
_atom_site_calc_flag
_atom_site_refinement_flags
P1 P 0.05842(18) 0.12315(6) 0.61390(7) 0.0411(4) Uani 1 1 d .
P2 P -0.09454(19) 0.12443(6) 0.98896(7) 0.0436(5) Uani 1 1 d .
B1 B 0.1054(7) 0.1323(3) 0.5044(3) 0.0362(16) Uani 1 1 d .
B2 B -0.1381(8) 0.1294(3) 1.0990(3) 0.0383(17) Uani 1 1 d .
N1 N 0.1366(6) 0.1681(2) 0.5704(3) 0.0576(15) Uani 1 1 d .
H1A H 0.1780 0.1990 0.5799 0.069 Uiso 1 1 calc R
N2 N -0.1699(6) 0.1669(2) 1.0349(2) 0.0522(14) Uani 1 1 d .
H2A H -0.2113 0.1979 1.0271 0.063 Uiso 1 1 calc R
C1 C 0.1868(8) 0.0889(3) 0.6795(3) 0.0582(19) Uani 1 1 d .
C2 C 0.1141(12) 0.0415(4) 0.7078(5) 0.137(4) Uani 1 1 d .
H2B H 0.1810 0.0240 0.7418 0.205 Uiso 1 1 calc R
H2C H 0.0816 0.0159 0.6730 0.205 Uiso 1 1 calc R
H2D H 0.0337 0.0545 0.7265 0.205 Uiso 1 1 calc R
C3 C 0.2464(11) 0.1281(4) 0.7345(5) 0.121(4) Uani 1 1 d .
H3A H 0.3120 0.1091 0.7677 0.181 Uiso 1 1 calc R
H3B H 0.1692 0.1427 0.7543 0.181 Uiso 1 1 calc R
H3C H 0.2957 0.1572 0.7165 0.181 Uiso 1 1 calc R
C4 C 0.3051(11) 0.0676(4) 0.6472(5) 0.127(4) Uani 1 1 d .
H4A H 0.3741 0.0495 0.6797 0.191 Uiso 1 1 calc R
H4B H 0.3506 0.0972 0.6281 0.191 Uiso 1 1 calc R
H4C H 0.2672 0.0423 0.6129 0.191 Uiso 1 1 calc R
C5 C -0.1033(8) 0.1496(3) 0.6424(4) 0.063(2) Uani 1 1 d .
C6 C -0.0648(10) 0.1908(4) 0.6988(5) 0.104(3) Uani 1 1 d .
H6A H -0.1510 0.2039 0.7125 0.157 Uiso 1 1 calc R
H6B H -0.0138 0.2208 0.6835 0.157 Uiso 1 1 calc R
H6C H -0.0055 0.1735 0.7356 0.157 Uiso 1 1 calc R
C7 C -0.1884(11) 0.1795(6) 0.5844(5) 0.153(5) Uani 1 1 d .
H7A H -0.2740 0.1941 0.5973 0.229 Uiso 1 1 calc R
H7B H -0.2137 0.1548 0.5480 0.229 Uiso 1 1 calc R
H7C H -0.1317 0.2086 0.5712 0.229 Uiso 1 1 calc R
C8 C -0.1944(11) 0.1051(4) 0.6649(7) 0.150(5) Uani 1 1 d .
H8A H -0.2771 0.1208 0.6792 0.226 Uiso 1 1 calc R
H8B H -0.1395 0.0855 0.7011 0.226 Uiso 1 1 calc R
H8C H -0.2247 0.0805 0.6286 0.226 Uiso 1 1 calc R
C9 C 0.0235(7) 0.0873(2) 0.5425(3) 0.0450(16) Uani 1 1 d .
H9A H 0.0689 0.0518 0.5452 0.054 Uiso 1 1 calc R
H9B H -0.0780 0.0843 0.5251 0.054 Uiso 1 1 calc R
C10 C 0.2501(6) 0.1110(2) 0.4776(3) 0.0362(14) Uani 1 1 d .
C11 C 0.2800(7) 0.0590(3) 0.4605(3) 0.0488(17) Uani 1 1 d .
C12 C 0.4011(8) 0.0439(3) 0.4360(4) 0.0600(19) Uani 1 1 d .
C13 C 0.5010(7) 0.0817(3) 0.4288(4) 0.064(2) Uani 1 1 d .
C14 C 0.4768(7) 0.1348(3) 0.4441(4) 0.0584(19) Uani 1 1 d .
C15 C 0.3546(7) 0.1478(2) 0.4681(3) 0.0433(15) Uani 1 1 d .
C16 C -0.0014(6) 0.1597(2) 0.4417(3) 0.0375(14) Uani 1 1 d .
C17 C -0.0207(7) 0.2149(3) 0.4293(3) 0.0484(17) Uani 1 1 d .
C18 C -0.1097(8) 0.2357(3) 0.3757(4) 0.0581(19) Uani 1 1 d .
C19 C -0.1851(8) 0.2011(4) 0.3303(3) 0.064(2) Uani 1 1 d .
C20 C -0.1692(7) 0.1465(4) 0.3388(3) 0.059(2) Uani 1 1 d .
C21 C -0.0790(7) 0.1278(3) 0.3931(3) 0.0455(16) Uani 1 1 d .
C22 C -0.2287(8) 0.0931(3) 0.9233(3) 0.0572(19) Uani 1 1 d .
C23 C -0.1603(11) 0.0499(4) 0.8839(5) 0.131(4) Uani 1 1 d .
H23A H -0.2324 0.0345 0.8504 0.196 Uiso 1 1 calc R
H23B H -0.1187 0.0217 0.9135 0.196 Uiso 1 1 calc R
H23C H -0.0870 0.0665 0.8632 0.196 Uiso 1 1 calc R
C24 C -0.3029(11) 0.1358(4) 0.8765(5) 0.115(4) Uani 1 1 d .
H24A H -0.3716 0.1185 0.8430 0.173 Uiso 1 1 calc R
H24B H -0.2331 0.1546 0.8557 0.173 Uiso 1 1 calc R
H24C H -0.3510 0.1612 0.9009 0.173 Uiso 1 1 calc R
C25 C -0.3398(11) 0.0667(5) 0.9574(4) 0.130(4) Uani 1 1 d .
H25A H -0.4115 0.0499 0.9249 0.195 Uiso 1 1 calc R
H25B H -0.3839 0.0937 0.9814 0.195 Uiso 1 1 calc R
H25C H -0.2952 0.0395 0.9878 0.195 Uiso 1 1 calc R
C26 C 0.0644(8) 0.1519(3) 0.9598(3) 0.059(2) Uani 1 1 d .
C27 C 0.0237(10) 0.1914(4) 0.9014(5) 0.105(3) Uani 1 1 d .
H27A H 0.1093 0.2049 0.8875 0.158 Uiso 1 1 calc R
H27B H -0.0300 0.2212 0.9152 0.158 Uiso 1 1 calc R
H27C H -0.0335 0.1727 0.8651 0.158 Uiso 1 1 calc R
C28 C 0.1469(10) 0.1848(4) 1.0171(5) 0.116(4) Uani 1 1 d .
H28A H 0.2313 0.2000 1.0038 0.174 Uiso 1 1 calc R
H28B H 0.1740 0.1615 1.0548 0.174 Uiso 1 1 calc R
H28C H 0.0872 0.2137 1.0287 0.174 Uiso 1 1 calc R
C29 C 0.1608(10) 0.1069(4) 0.9397(6) 0.118(4) Uani 1 1 d .
H29A H 0.2425 0.1229 0.9248 0.177 Uiso 1 1 calc R
H29B H 0.1079 0.0856 0.9045 0.177 Uiso 1 1 calc R
H29C H 0.1925 0.0838 0.9773 0.177 Uiso 1 1 calc R
C30 C -0.0528(7) 0.0849(2) 1.0598(3) 0.0463(16) Uani 1 1 d .
H30A H -0.0966 0.0491 1.0560 0.056 Uiso 1 1 calc R
H30B H 0.0491 0.0826 1.0767 0.056 Uiso 1 1 calc R
C31 C -0.2810(6) 0.1086(2) 1.1261(3) 0.0367(14) Uani 1 1 d .
C32 C -0.3117(7) 0.0561(3) 1.1421(3) 0.0433(15) Uani 1 1 d .
C33 C -0.4323(7) 0.0407(3) 1.1672(3) 0.0525(17) Uani 1 1 d .
C34 C -0.5303(8) 0.0790(3) 1.1760(4) 0.066(2) Uani 1 1 d .
C35 C -0.5066(7) 0.1325(3) 1.1617(4) 0.0618(19) Uani 1 1 d .
C36 C -0.3846(7) 0.1452(3) 1.1368(3) 0.0470(16) Uani 1 1 d .
C37 C -0.0310(6) 0.1572(3) 1.1629(3) 0.0416(15) Uani 1 1 d .
C38 C -0.0115(7) 0.2125(3) 1.1750(3) 0.0510(18) Uani 1 1 d .
C39 C 0.0756(8) 0.2330(3) 1.2293(4) 0.062(2) Uani 1 1 d .
C40 C 0.1510(8) 0.1984(4) 1.2740(4) 0.067(2) Uani 1 1 d .
C41 C 0.1366(7) 0.1432(4) 1.2660(3) 0.058(2) Uani 1 1 d .
C42 C 0.0456(6) 0.1244(3) 1.2110(3) 0.0462(17) Uani 1 1 d .
F1 F 0.1858(4) 0.01793(14) 0.4668(2) 0.0752(12) Uani 1 1 d .
F2 F 0.4225(5) -0.00875(17) 0.4215(3) 0.0980(16) Uani 1 1 d .
F3 F 0.6211(5) 0.0679(2) 0.4060(3) 0.1119(19) Uani 1 1 d .
F4 F 0.5744(5) 0.17311(18) 0.4351(3) 0.0951(15) Uani 1 1 d .
F5 F 0.3363(4) 0.20142(14) 0.4810(2) 0.0656(11) Uani 1 1 d .
F6 F 0.0483(5) 0.25174(15) 0.4720(2) 0.0748(12) Uani 1 1 d .
F7 F -0.1229(5) 0.28993(18) 0.3666(2) 0.0932(15) Uani 1 1 d .
F8 F -0.2736(5) 0.2218(2) 0.2774(2) 0.1036(17) Uani 1 1 d .
F9 F -0.2413(5) 0.1123(2) 0.2942(2) 0.0975(16) Uani 1 1 d .
F10 F -0.0654(4) 0.07317(16) 0.39870(19) 0.0694(11) Uani 1 1 d .
F11 F -0.2203(4) 0.01457(14) 1.1337(2) 0.0679(11) Uani 1 1 d .
F12 F -0.4538(5) -0.01205(17) 1.1831(2) 0.0840(14) Uani 1 1 d .
F13 F -0.6477(5) 0.0645(2) 1.2019(3) 0.1122(18) Uani 1 1 d .
F14 F -0.6035(5) 0.17019(19) 1.1720(3) 0.1045(17) Uani 1 1 d .
F15 F -0.3670(4) 0.19846(15) 1.1242(2) 0.0690(12) Uani 1 1 d .
F16 F -0.0807(5) 0.24940(16) 1.1328(2) 0.0773(13) Uani 1 1 d .
F17 F 0.0891(5) 0.28681(19) 1.2389(2) 0.0952(15) Uani 1 1 d .
F18 F 0.2394(5) 0.2181(2) 1.3278(2) 0.1042(17) Uani 1 1 d .
F19 F 0.2074(5) 0.1088(2) 1.3100(2) 0.0960(16) Uani 1 1 d .
F20 F 0.0322(4) 0.06959(16) 1.20460(17) 0.0649(11) Uani 1 1 d .

loop_
_atom_site_aniso_label
_atom_site_aniso_U_11
_atom_site_aniso_U_22
_atom_site_aniso_U_33
_atom_site_aniso_U_23
_atom_site_aniso_U_13
_atom_site_aniso_U_12
P1 0.0551(11) 0.0359(9) 0.0337(9) -0.0022(7) 0.0114(8) -0.0064(8)
P2 0.0601(12) 0.0383(9) 0.0329(9) 0.0015(7) 0.0086(8) 0.0106(8)
B1 0.038(4) 0.040(4) 0.031(4) 0.000(3) 0.008(3) -0.008(3)
B2 0.046(4) 0.038(4) 0.032(4) 0.009(3) 0.010(3) 0.009(3)
N1 0.067(4) 0.058(4) 0.048(3) -0.001(3) 0.012(3) -0.007(3)
N2 0.061(4) 0.056(3) 0.040(3) 0.006(3) 0.009(3) 0.011(3)
C1 0.086(6) 0.047(4) 0.038(4) 0.002(3) 0.001(4) 0.009(4)
C2 0.160(10) 0.111(8) 0.127(9) 0.082(7) -0.012(8) -0.009(8)
C3 0.141(9) 0.100(7) 0.097(7) -0.028(6) -0.052(7) 0.029(7)
C4 0.121(8) 0.178(11) 0.086(7) 0.032(7) 0.024(6) 0.092(8)
C5 0.065(5) 0.065(5) 0.062(5) 0.005(4) 0.026(4) 0.003(4)
C6 0.107(7) 0.108(7) 0.110(7) -0.044(6) 0.053(6) 0.009(6)
C7 0.092(8) 0.278(16) 0.091(7) 0.030(9) 0.022(6) 0.105(9)
C8 0.107(8) 0.112(8) 0.263(15) -0.020(9) 0.120(10) -0.041(7)
C9 0.049(4) 0.051(4) 0.037(3) 0.004(3) 0.013(3) -0.001(3)
C10 0.038(4) 0.039(4) 0.029(3) 0.000(3) 0.000(3) -0.004(3)
C11 0.054(5) 0.039(4) 0.051(4) -0.001(3) 0.001(3) -0.005(3)
C12 0.054(5) 0.049(4) 0.078(5) -0.001(4) 0.014(4) 0.016(4)
C13 0.037(4) 0.077(6) 0.082(6) 0.000(4) 0.018(4) 0.014(4)
C14 0.041(4) 0.061(5) 0.077(5) 0.002(4) 0.020(4) -0.011(4)
C15 0.040(4) 0.040(4) 0.049(4) -0.003(3) 0.006(3) -0.004(3)
C16 0.029(3) 0.049(4) 0.035(3) 0.001(3) 0.010(3) -0.004(3)
C17 0.047(4) 0.052(4) 0.046(4) 0.007(3) 0.011(3) -0.001(3)
C18 0.052(5) 0.068(5) 0.058(5) 0.023(4) 0.020(4) 0.007(4)
C19 0.039(4) 0.111(7) 0.041(4) 0.022(5) 0.004(4) 0.011(4)
C20 0.046(4) 0.098(6) 0.033(4) -0.005(4) 0.001(3) -0.005(4)
C21 0.044(4) 0.054(4) 0.040(4) -0.007(3) 0.012(3) -0.003(3)
C22 0.073(5) 0.056(4) 0.039(4) -0.006(3) 0.002(4) 0.006(4)
C23 0.127(9) 0.106(8) 0.150(10) -0.081(7) -0.005(7) 0.017(7)
C24 0.134(9) 0.102(7) 0.090(7) 0.014(6) -0.038(6) 0.013(7)
C25 0.130(9) 0.186(11) 0.069(6) -0.035(7) -0.001(6) -0.070(9)
C26 0.073(5) 0.053(4) 0.056(4) -0.009(4) 0.026(4) 0.004(4)
C27 0.110(8) 0.103(7) 0.112(7) 0.052(6) 0.047(6) 0.006(6)
C28 0.081(7) 0.164(10) 0.112(8) -0.030(7) 0.039(6) -0.062(7)
C29 0.103(8) 0.083(6) 0.185(11) -0.010(7) 0.074(8) 0.031(6)
C30 0.056(4) 0.049(4) 0.033(3) 0.007(3) 0.008(3) 0.002(3)
C31 0.042(4) 0.039(4) 0.026(3) 0.003(3) -0.003(3) 0.004(3)
C32 0.041(4) 0.047(4) 0.040(4) 0.003(3) 0.001(3) 0.000(3)
C33 0.051(5) 0.051(4) 0.053(4) 0.003(3) -0.001(3) -0.016(4)
C34 0.042(5) 0.077(6) 0.082(5) -0.005(4) 0.018(4) -0.013(4)
C35 0.044(4) 0.056(5) 0.086(5) -0.008(4) 0.014(4) 0.002(4)
C36 0.048(4) 0.045(4) 0.046(4) 0.004(3) 0.004(3) 0.004(3)
C37 0.032(3) 0.058(4) 0.037(4) -0.002(3) 0.010(3) -0.001(3)
C38 0.047(5) 0.059(5) 0.048(4) -0.003(4) 0.011(3) 0.002(4)
C39 0.050(5) 0.079(6) 0.060(5) -0.020(5) 0.017(4) -0.011(4)
C40 0.047(5) 0.107(7) 0.049(5) -0.028(5) 0.013(4) -0.017(5)
C41 0.037(4) 0.103(6) 0.034(4) -0.001(4) 0.001(3) 0.007(4)
C42 0.043(4) 0.059(4) 0.037(4) 0.010(3) 0.009(3) 0.009(3)
F1 0.077(3) 0.038(2) 0.115(3) -0.008(2) 0.031(3) -0.011(2)
F2 0.095(4) 0.058(3) 0.147(5) -0.016(3) 0.037(3) 0.022(3)
F3 0.067(3) 0.106(4) 0.176(5) -0.002(4) 0.060(3) 0.023(3)
F4 0.064(3) 0.088(3) 0.144(4) -0.009(3) 0.050(3) -0.024(3)
F5 0.069(3) 0.044(2) 0.090(3) -0.010(2) 0.030(2) -0.014(2)
F6 0.088(3) 0.047(2) 0.083(3) 0.003(2) -0.005(3) -0.013(2)
F7 0.088(3) 0.077(3) 0.114(4) 0.047(3) 0.016(3) 0.021(3)
F8 0.078(3) 0.161(5) 0.063(3) 0.039(3) -0.012(3) 0.023(3)
F9 0.084(3) 0.145(5) 0.053(3) -0.017(3) -0.019(2) -0.014(3)
F10 0.073(3) 0.065(3) 0.066(3) -0.016(2) -0.001(2) -0.010(2)
F11 0.079(3) 0.045(2) 0.082(3) 0.009(2) 0.021(2) 0.009(2)
F12 0.083(3) 0.063(3) 0.101(3) 0.016(2) 0.000(3) -0.024(2)
F13 0.070(3) 0.123(4) 0.156(5) -0.006(4) 0.054(3) -0.030(3)
F14 0.069(3) 0.091(3) 0.166(5) -0.008(3) 0.055(3) 0.020(3)
F15 0.074(3) 0.044(2) 0.094(3) 0.007(2) 0.026(2) 0.010(2)
F16 0.095(3) 0.049(2) 0.082(3) 0.000(2) -0.003(3) 0.007(2)
F17 0.100(4) 0.081(3) 0.105(4) -0.042(3) 0.019(3) -0.031(3)
F18 0.081(3) 0.159(5) 0.065(3) -0.035(3) -0.009(3) -0.030(3)
F19 0.080(3) 0.147(4) 0.051(3) 0.015(3) -0.020(2) 0.016(3)
F20 0.071(3) 0.065(3) 0.055(2) 0.018(2) -0.001(2) 0.010(2)

loop_
_atom_type_symbol
_atom_type_description
_atom_type_scat_dispersion_real
_atom_type_scat_dispersion_imag
_atom_type_scat_source
C C 0.0033 0.0016 'International Tables Vol C Tables 4.2.6.8 and 6.1.1.4'
H H 0.0000 0.0000 'International Tables Vol C Tables 4.2.6.8 and 6.1.1.4'
B B 0.0013 0.0007 'International Tables Vol C Tables 4.2.6.8 and 6.1.1.4'
N N 0.0061 0.0033 'International Tables Vol C Tables 4.2.6.8 and 6.1.1.4'
F F 0.0171 0.0103 'International Tables Vol C Tables 4.2.6.8 and 6.1.1.4'
P P 0.1023 0.0942 'International Tables Vol C Tables 4.2.6.8 and 6.1.1.4'

loop_
_geom_angle_atom_site_label_1
_geom_angle_atom_site_label_2
_geom_angle_atom_site_label_3
_geom_angle
N1 P1 C9 85.8(3)
N1 P1 C5 113.5(3)
C9 P1 C5 113.7(3)
N1 P1 C1 113.0(3)
C9 P1 C1 113.5(3)
C5 P1 C1 114.3(3)
N1 P1 B1 42.5(2)
C9 P1 B1 43.4(2)
C5 P1 B1 124.1(3)
C1 P1 B1 121.6(3)
N2 P2 C30 86.6(3)
N2 P2 C26 114.0(3)
C30 P2 C26 113.0(3)
N2 P2 C22 111.5(3)
C30 P2 C22 113.9(3)
C26 P2 C22 114.7(3)
N2 P2 B2 42.4(2)
C30 P2 B2 44.2(2)
C26 P2 B2 124.9(3)
C22 P2 B2 120.3(3)
N1 B1 C9 90.4(4)
N1 B1 C16 115.9(5)
C9 B1 C16 111.9(5)
N1 B1 C10 114.1(5)
C9 B1 C10 115.6(5)
C16 B1 C10 108.2(4)
N1 B1 P1 44.8(3)
C9 B1 P1 45.6(3)
C16 B1 P1 126.2(4)
C10 B1 P1 125.6(4)
N2 B2 C31 114.1(5)
N2 B2 C30 91.5(4)
C31 B2 C30 117.4(5)
N2 B2 C37 114.6(5)
C31 B2 C37 107.1(5)
C30 B2 C37 111.8(5)
N2 B2 P2 44.2(3)
C31 B2 P2 126.6(4)
C30 B2 P2 47.4(3)
C37 B2 P2 126.3(4)
B1 N1 P1 92.7(4)
B2 N2 P2 93.5(4)
C4 C1 C2 108.7(8)
C4 C1 C3 109.7(8)
C2 C1 C3 110.0(7)
C4 C1 P1 106.9(5)
C2 C1 P1 109.9(6)
C3 C1 P1 111.5(5)
C7 C5 C8 109.5(9)
C7 C5 C6 107.3(8)
C8 C5 C6 109.1(7)
C7 C5 P1 106.7(5)
C8 C5 P1 112.6(6)
C6 C5 P1 111.3(6)
B1 C9 P1 91.0(4)
C11 C10 C15 113.2(6)
C11 C10 B1 127.1(6)
C15 C10 B1 119.7(5)
C10 C11 F1 120.1(6)
C10 C11 C12 124.4(6)
F1 C11 C12 115.4(6)
F2 C12 C13 120.2(7)
F2 C12 C11 120.2(7)
C13 C12 C11 119.6(6)
F3 C13 C12 120.7(7)
F3 C13 C14 120.3(7)
C12 C13 C14 119.0(7)
F4 C14 C15 121.6(6)
F4 C14 C13 119.3(6)
C15 C14 C13 119.2(6)
F5 C15 C14 116.0(6)
F5 C15 C10 119.4(5)
C14 C15 C10 124.6(6)
C21 C16 C17 112.7(6)
C21 C16 B1 121.0(5)
C17 C16 B1 126.2(5)
F6 C17 C18 115.8(6)
F6 C17 C16 120.2(6)
C18 C17 C16 124.0(7)
F7 C18 C17 120.8(7)
F7 C18 C19 119.7(7)
C17 C18 C19 119.5(7)
F8 C19 C20 121.0(8)
F8 C19 C18 119.5(8)
C20 C19 C18 119.5(7)
F9 C20 C19 120.0(7)
F9 C20 C21 121.4(7)
C19 C20 C21 118.7(7)
F10 C21 C20 116.3(6)
F10 C21 C16 118.2(6)
C20 C21 C16 125.5(7)
C25 C22 C24 107.8(8)
C25 C22 C23 109.4(8)
C24 C22 C23 109.9(7)
C25 C22 P2 107.0(5)
C24 C22 P2 111.1(5)
C23 C22 P2 111.6(6)
C28 C26 C29 109.6(8)
C28 C26 C27 106.9(7)
C29 C26 C27 109.4(7)
C28 C26 P2 106.8(5)
C29 C26 P2 112.2(5)
C27 C26 P2 111.7(6)
B2 C30 P2 88.3(4)
C36 C31 C32 113.2(6)
C36 C31 B2 120.3(5)
C32 C31 B2 126.5(6)
F11 C32 C31 120.6(6)
F11 C32 C33 114.9(6)
C31 C32 C33 124.5(6)
C34 C33 F12 119.9(7)
C34 C33 C32 119.0(6)
F12 C33 C32 121.1(7)
C33 C34 F13 119.5(7)
C33 C34 C35 119.9(7)
F13 C34 C35 120.5(7)
F14 C35 C36 122.5(7)
F14 C35 C34 119.2(7)
C36 C35 C34 118.3(7)
F15 C36 C35 115.4(6)
F15 C36 C31 119.4(6)
C35 C36 C31 125.1(6)
C42 C37 C38 114.0(6)
C42 C37 B2 120.0(6)
C38 C37 B2 126.0(6)
F16 C38 C39 115.9(7)
F16 C38 C37 120.7(6)
C39 C38 C37 123.4(7)
F17 C39 C40 119.4(7)
F17 C39 C38 120.9(8)
C40 C39 C38 119.7(7)
F18 C40 C39 120.4(8)
F18 C40 C41 119.1(8)
C39 C40 C41 120.5(7)
F19 C41 C40 121.3(7)
F19 C41 C42 120.9(7)
C40 C41 C42 117.8(7)
F20 C42 C41 116.7(6)
F20 C42 C37 118.7(6)
C41 C42 C37 124.6(7)

loop_
_geom_bond_atom_site_label_1
_geom_bond_atom_site_label_2
_geom_bond_distance
P1 N1 1.665(5)
P1 C9 1.687(6)
P1 C5 1.841(7)
P1 C1 1.854(7)
P1 B1 2.360(6)
P2 N2 1.641(5)
P2 C30 1.732(6)
P2 C26 1.833(7)
P2 C22 1.855(7)
P2 B2 2.351(7)
B1 N1 1.596(8)
B1 C9 1.620(8)
B1 C16 1.638(9)
B1 C10 1.641(9)
B2 N2 1.587(8)
B2 C31 1.625(9)
B2 C30 1.641(9)
B2 C37 1.662(9)
C1 C4 1.484(11)
C1 C2 1.515(11)
C1 C3 1.515(10)
C5 C7 1.507(11)
C5 C8 1.511(11)
C5 C6 1.530(10)
C10 C11 1.365(8)
C10 C15 1.376(8)
C11 F1 1.366(7)
C11 C12 1.374(9)
C12 F2 1.350(7)
C12 C13 1.350(10)
C13 F3 1.340(8)
C13 C14 1.369(9)
C14 F4 1.352(7)
C14 C15 1.365(9)
C15 F5 1.361(6)
C16 C21 1.379(8)
C16 C17 1.385(8)
C17 F6 1.349(7)
C17 C18 1.365(9)
C18 F7 1.348(8)
C18 C19 1.368(10)
C19 F8 1.351(7)
C19 C20 1.358(10)
C20 F9 1.340(8)
C20 C21 1.362(9)
C21 F10 1.350(7)
C22 C25 1.500(11)
C22 C24 1.511(10)
C22 C23 1.537(10)
C26 C28 1.526(10)
C26 C29 1.531(10)
C26 C27 1.536(10)
C31 C36 1.372(8)
C31 C32 1.375(8)
C32 F11 1.366(7)
C32 C33 1.376(9)
C33 C34 1.353(10)
C33 F12 1.359(7)
C34 F13 1.353(8)
C34 C35 1.372(10)
C35 F14 1.344(8)
C35 C36 1.370(9)
C36 F15 1.349(7)
C37 C42 1.380(8)
C37 C38 1.388(9)
C38 F16 1.344(7)
C38 C39 1.364(10)
C39 F17 1.340(8)
C39 C40 1.360(11)
C40 F18 1.355(8)
C40 C41 1.370(10)
C41 F19 1.330(8)
C41 C42 1.377(9)
C42 F20 1.356(7)
